data_4301276
loop_
_publ_author_name
'Wayne Ouellette'
'Guangbin Wang'
'Hongxue Liu'
'Gordon T. Yee'
'Charles J. O'Connor'
'Jon Zubieta'

_publ_contact_author_address
;Department of Chemistry
111 College Place
Syracuse University
Syracuse, NY 13244    
;
_publ_contact_author_name 'Jon Zubieta'
_publ_section_title
;
The Hydrothermal and Structural Chemistry of Oxovanadium-Arylphosphonate
Networks and Frameworks
;
_journal_name_full 'Inorganic Chemistry'
_journal_page_first 953
_journal_page_last 963
_journal_paper_doi 10.1021/ic801450m
_journal_volume 48
_journal_year 2009
_chemical_formula_sum 'C1.5 H4.13 F0.25 O3.06 P0.5 V0.5'
_chemical_formula_weight 116.88
_chemical_name_systematic
; 
 ? 
;
_space_group_IT_number 51
_symmetry_cell_setting orthorhombic
_symmetry_space_group_name_Hall '-P 2a 2a'
_symmetry_space_group_name_H-M 'P m m a'
_atom_sites_solution_hydrogens geom
_atom_sites_solution_primary direct
_atom_sites_solution_secondary difmap
_audit_creation_method SHELXL-97
_cell_angle_alpha 90.00
_cell_angle_beta 90.00
_cell_angle_gamma 90.00
_cell_formula_units_Z 8
_cell_length_a 7.0716(7)
_cell_length_b 10.1515(10)
_cell_length_c 10.0344(10)
_cell_measurement_reflns_used 990
_cell_measurement_temperature 90(2)
_cell_measurement_theta_max 25.08
_cell_measurement_theta_min 2.85
_cell_volume 720.34(12)
_computing_cell_refinement 'Bruker SMART'
_computing_data_collection 'Bruker SMART'
_computing_data_reduction 'Bruker SAINT'
_computing_molecular_graphics 'Bruker SHELXTL'
_computing_publication_material 'Bruker SHELXTL'
_computing_structure_refinement 'SHELXL-97 (Sheldrick, 1997)'
_computing_structure_solution 'SHELXS-97 (Sheldrick, 1990)'
_diffrn_ambient_temperature 90(2)
_diffrn_detector_area_resol_mean 512
_diffrn_measured_fraction_theta_full 1.000
_diffrn_measured_fraction_theta_max 1.000
_diffrn_measurement_device_type 'APEX CCD area detector'
_diffrn_measurement_method 'Phi and omega scans'
_diffrn_radiation_monochromator graphite
_diffrn_radiation_probe x-ray
_diffrn_radiation_type MoK\a
_diffrn_radiation_wavelength 0.71073
_diffrn_reflns_av_R_equivalents 0.0500
_diffrn_reflns_av_sigmaI/netI 0.0340
_diffrn_reflns_limit_h_max 9
_diffrn_reflns_limit_h_min -9
_diffrn_reflns_limit_k_max 13
_diffrn_reflns_limit_k_min -13
_diffrn_reflns_limit_l_max 13
_diffrn_reflns_limit_l_min -13
_diffrn_reflns_number 7465
_diffrn_reflns_theta_full 28.26
_diffrn_reflns_theta_max 28.26
_diffrn_reflns_theta_min 2.01
_diffrn_source 'fine-focus sealed tube'
_diffrn_standards_decay_% 0.001
_exptl_absorpt_coefficient_mu 1.598
_exptl_absorpt_correction_T_max 0.9687
_exptl_absorpt_correction_T_min 0.7405
_exptl_absorpt_correction_type multi-scan
_exptl_absorpt_process_details 'SADABS SHELXL-97 (SHELDRICK, 1997)'
_exptl_crystal_colour green
_exptl_crystal_density_diffrn 2.174
_exptl_crystal_density_method 'not measured'
_exptl_crystal_description rod
_exptl_crystal_F_000 475
_exptl_crystal_size_max 0.20
_exptl_crystal_size_mid 0.04
_exptl_crystal_size_min 0.02
_refine_diff_density_max 0.463
_refine_diff_density_min -1.285
_refine_diff_density_rms 0.139
_refine_ls_extinction_method none
_refine_ls_goodness_of_fit_ref 1.160
_refine_ls_hydrogen_treatment mixed
_refine_ls_matrix_type full
_refine_ls_number_parameters 82
_refine_ls_number_reflns 1022
_refine_ls_number_restraints 0
_refine_ls_restrained_S_all 1.160
_refine_ls_R_factor_all 0.0637
_refine_ls_R_factor_gt 0.0515
_refine_ls_shift/su_max 0.000
_refine_ls_shift/su_mean 0.000
_refine_ls_structure_factor_coef Fsqd
_refine_ls_weighting_details 'calc w=1/[\s^2^(Fo^2^)+(0.0491P)^2^+2.5019P] where P=(Fo^2^+2Fc^2^)/3'
_refine_ls_weighting_scheme calc
_refine_ls_wR_factor_gt 0.1213
_refine_ls_wR_factor_ref 0.1280
_reflns_number_gt 863
_reflns_number_total 1022
_reflns_threshold_expression >2sigma(I)
_cod_data_source_file ic801450m_si_005_5.cif
_cod_data_source_block pmma_[V2F(OH)(H2O)3(L4)]_._2.25H2O_(5_._2.25H2O)_Compound_5
_cod_depositor_comments
;
The following automatic conversions were performed:
'_symmetry_cell_setting' value 'Orthorhombic' changed to 'orthorhombic'
according to '/home/saulius/struct/CIF-dictionaries/cif_core.dic'
dictionary named 'cif_core.dic' version 2.4.1 from 2010-06-29.

Automatic conversion script
Id: cif_fix_enum 1527 2010-12-29 10:47:43Z saulius 
;
_cod_original_formula_sum 'C1.50 H4.13 F0.25 O3.06 P0.50 V0.50'
_cod_database_code 4301276

loop_
_symmetry_equiv_pos_as_xyz
'x, y, z'
'-x+1/2, -y, z'
'-x, y, -z'
'x+1/2, -y, -z'
'-x, -y, -z'
'x-1/2, y, -z'
'x, -y, z'
'-x-1/2, y, z'

loop_
_atom_site_label
_atom_site_type_symbol
_atom_site_fract_x
_atom_site_fract_y
_atom_site_fract_z
_atom_site_U_iso_or_equiv
_atom_site_adp_type
_atom_site_occupancy
_atom_site_symmetry_multiplicity
_atom_site_calc_flag
_atom_site_refinement_flags
_atom_site_disorder_assembly
_atom_site_disorder_group
V1 V 0.0000 0.5000 0.5000 0.0202(3) Uani 1 4 d S . .
V2 V 0.2500 0.0000 0.77294(15) 0.0359(5) Uani 1 4 d S . .
P1 P 0.2500 0.33014(12) 0.70933(12) 0.0131(3) Uani 1 2 d S . .
F1 F 0.2500 0.5000 0.4260(4) 0.0227(10) Uani 1 4 d S . .
O1 O 0.0707(4) 0.3601(2) 0.6282(2) 0.0160(5) Uani 1 1 d . . .
O2 O 0.2500 0.1884(3) 0.7553(3) 0.0205(8) Uani 1 2 d S . .
O90 O 0.2500 0.0000 0.5687(6) 0.067(3) Uani 1 4 d S . .
O91 O -0.0306(7) 0.0000 0.7836(7) 0.0565(16) Uani 1 2 d S . .
O92 O 0.2500 0.0000 0.9629(7) 0.053(2) Uani 1 4 d S . .
O93 O 0.2500 0.1899(4) 0.3771(4) 0.0329(10) Uani 1 2 d S . .
O94 O 0.2500 0.0000 0.376(2) 0.031(6) Uani 0.25 4 d SP . .
C1 C 0.2500 0.4300(5) 0.8571(4) 0.0125(9) Uani 1 2 d S . .
C2 C 0.2500 0.3633(5) 0.9791(5) 0.0172(10) Uani 1 2 d S . .
C3 C 0.2500 0.4321(6) 1.0984(5) 0.0200(11) Uani 1 2 d S . .
H2 H 0.2500 0.270(6) 0.973(6) 0.019(15) Uiso 1 2 d S . .
H3 H 0.2500 0.381(6) 1.175(6) 0.020(15) Uiso 1 2 d S . .

loop_
_atom_site_aniso_label
_atom_site_aniso_U_11
_atom_site_aniso_U_22
_atom_site_aniso_U_33
_atom_site_aniso_U_23
_atom_site_aniso_U_13
_atom_site_aniso_U_12
V1 0.0334(8) 0.0136(6) 0.0136(6) 0.000 -0.0095(5) 0.000
V2 0.0740(13) 0.0104(6) 0.0233(7) 0.000 0.000 0.000
P1 0.0200(6) 0.0094(5) 0.0100(5) 0.0005(4) 0.000 0.000
F1 0.030(2) 0.020(2) 0.018(2) 0.000 0.000 0.000
O1 0.0225(13) 0.0136(11) 0.0120(11) 0.0011(9) -0.0028(10) -0.0020(10)
O2 0.036(2) 0.0095(17) 0.0162(17) 0.0010(13) 0.000 0.000
O90 0.169(10) 0.015(3) 0.016(3) 0.000 0.000 0.000
O91 0.029(3) 0.030(2) 0.111(5) 0.000 0.006(3) 0.000
O92 0.111(7) 0.018(3) 0.031(4) 0.000 0.000 0.000
O93 0.061(3) 0.016(2) 0.022(2) -0.0014(16) 0.000 0.000
O94 0.063(18) 0.006(10) 0.023(11) 0.000 0.000 0.000
C1 0.011(2) 0.015(2) 0.011(2) -0.0015(18) 0.000 0.000
C2 0.019(2) 0.017(2) 0.016(2) 0.0037(19) 0.000 0.000
C3 0.023(3) 0.027(3) 0.010(2) 0.004(2) 0.000 0.000

loop_
_atom_type_symbol
_atom_type_description
_atom_type_scat_dispersion_real
_atom_type_scat_dispersion_imag
_atom_type_scat_source
C C 0.0033 0.0016 'International Tables Vol C Tables 4.2.6.8 and 6.1.1.4'
H H 0.0000 0.0000 'International Tables Vol C Tables 4.2.6.8 and 6.1.1.4'
O O 0.0106 0.0060 'International Tables Vol C Tables 4.2.6.8 and 6.1.1.4'
F F 0.0171 0.0103 'International Tables Vol C Tables 4.2.6.8 and 6.1.1.4'
P P 0.1023 0.0942 'International Tables Vol C Tables 4.2.6.8 and 6.1.1.4'
V V 0.3005 0.5294 'International Tables Vol C Tables 4.2.6.8 and 6.1.1.4'

loop_
_geom_angle_atom_site_label_1
_geom_angle_atom_site_label_2
_geom_angle_atom_site_label_3
_geom_angle
_geom_angle_site_symmetry_1
_geom_angle_site_symmetry_3
_geom_angle_publ_flag
F1 V1 F1 180.000(1) . 5_566 ?
F1 V1 O1 91.08(11) . . ?
F1 V1 O1 88.92(11) 5_566 . ?
F1 V1 O1 91.08(11) . 7_565 ?
F1 V1 O1 88.92(11) 5_566 7_565 ?
O1 V1 O1 91.64(13) . 7_565 ?
F1 V1 O1 88.92(11) . 3_556 ?
F1 V1 O1 91.08(11) 5_566 3_556 ?
O1 V1 O1 88.36(13) . 3_556 ?
O1 V1 O1 180.0 7_565 3_556 ?
F1 V1 O1 88.92(11) . 5_566 ?
F1 V1 O1 91.08(11) 5_566 5_566 ?
O1 V1 O1 180.00(14) . 5_566 ?
O1 V1 O1 88.36(13) 7_565 5_566 ?
O1 V1 O1 91.64(13) 3_556 5_566 ?
O92 V2 O2 95.28(11) . . ?
O92 V2 O2 95.28(11) . 2 ?
O2 V2 O2 169.4(2) . 2 ?
O92 V2 O91 86.9(2) . 2 ?
O2 V2 O91 90.28(2) . 2 ?
O2 V2 O91 90.28(2) 2 2 ?
O92 V2 O91 86.9(2) . . ?
O2 V2 O91 90.28(2) . . ?
O2 V2 O91 90.28(2) 2 . ?
O91 V2 O91 173.8(4) 2 . ?
O92 V2 O90 180.000(2) . . ?
O2 V2 O90 84.72(11) . . ?
O2 V2 O90 84.72(11) 2 . ?
O91 V2 O90 93.1(2) 2 . ?
O91 V2 O90 93.1(2) . . ?
O2 P1 O1 110.50(12) . 8_655 ?
O2 P1 O1 110.50(12) . . ?
O1 P1 O1 111.13(19) 8_655 . ?
O2 P1 C1 106.6(2) . . ?
O1 P1 C1 109.00(13) 8_655 . ?
O1 P1 C1 109.00(12) . . ?
V1 F1 V1 134.4(2) 2_565 . ?
P1 O1 V1 133.97(15) . . ?
P1 O2 V2 167.5(2) . . ?
C2 C1 C1 119.0(3) . 2_565 ?
C2 C1 P1 116.7(4) . . ?
C1 C1 P1 124.36(15) 2_565 . ?
C3 C2 C1 120.8(5) . . ?
C3 C2 H2 124(4) . . ?
C1 C2 H2 115(4) . . ?
C3 C3 C2 120.2(3) 2_565 . ?
C3 C3 H3 124(4) 2_565 . ?
C2 C3 H3 116(4) . . ?

loop_
_geom_bond_atom_site_label_1
_geom_bond_atom_site_label_2
_geom_bond_distance
_geom_bond_site_symmetry_2
_geom_bond_publ_flag
V1 F1 1.9176(17) . ?
V1 F1 1.9176(17) 5_566 ?
V1 O1 1.980(2) . ?
V1 O1 1.980(2) 7_565 ?
V1 O1 1.980(2) 3_556 ?
V1 O1 1.980(2) 5_566 ?
V2 O92 1.906(7) . ?
V2 O2 1.920(4) . ?
V2 O2 1.920(4) 2 ?
V2 O91 1.987(5) 2 ?
V2 O91 1.987(5) . ?
V2 O90 2.049(7) . ?
P1 O2 1.512(4) . ?
P1 O1 1.537(3) 8_655 ?
P1 O1 1.537(3) . ?
P1 C1 1.796(5) . ?
F1 V1 1.9176(17) 2_565 ?
C1 C2 1.399(7) . ?
C1 C1 1.421(9) 2_565 ?
C2 C3 1.386(7) . ?
C2 H2 0.95(6) . ?
C3 C3 1.379(11) 2_565 ?
C3 H3 0.93(6) . ?

loop_
_geom_torsion_atom_site_label_1
_geom_torsion_atom_site_label_2
_geom_torsion_atom_site_label_3
_geom_torsion_atom_site_label_4
_geom_torsion
_geom_torsion_site_symmetry_1
_geom_torsion_site_symmetry_2
_geom_torsion_site_symmetry_3
_geom_torsion_site_symmetry_4
_geom_torsion_publ_flag
F1 V1 F1 V1 0(100) 5_566 . . 2_565 ?
O1 V1 F1 V1 -45.83(7) . . . 2_565 ?
O1 V1 F1 V1 45.83(7) 7_565 . . 2_565 ?
O1 V1 F1 V1 -134.17(7) 3_556 . . 2_565 ?
O1 V1 F1 V1 134.17(7) 5_566 . . 2_565 ?
O2 P1 O1 V1 -161.19(19) . . . . ?
O1 P1 O1 V1 -38.1(3) 8_655 . . . ?
C1 P1 O1 V1 82.0(2) . . . . ?
F1 V1 O1 P1 37.8(2) . . . . ?
F1 V1 O1 P1 -142.2(2) 5_566 . . . ?
O1 V1 O1 P1 -53.3(3) 7_565 . . . ?
O1 V1 O1 P1 126.7(3) 3_556 . . . ?
O1 V1 O1 P1 -117.1(3) 5_566 . . . ?
O1 P1 O2 V2 -61.71(12) 8_655 . . . ?
O1 P1 O2 V2 61.71(12) . . . . ?
C1 P1 O2 V2 180.000(3) . . . . ?
O92 V2 O2 P1 180.000(2) . . . . ?
O2 V2 O2 P1 -0.004(5) 2 . . . ?
O91 V2 O2 P1 93.1(2) 2 . . . ?
O91 V2 O2 P1 -93.1(2) . . . . ?
O90 V2 O2 P1 0.000(2) . . . . ?
O2 P1 C1 C2 0.000(2) . . . . ?
O1 P1 C1 C2 -119.27(11) 8_655 . . . ?
O1 P1 C1 C2 119.27(11) . . . . ?
O2 P1 C1 C1 180.001(2) . . . 2_565 ?
O1 P1 C1 C1 60.73(11) 8_655 . . 2_565 ?
O1 P1 C1 C1 -60.73(12) . . . 2_565 ?
C1 C1 C2 C3 -0.001(3) 2_565 . . . ?
P1 C1 C2 C3 180.000(2) . . . . ?
C1 C2 C3 C3 0.001(3) . . . 2_565 ?
